data_2201912
loop_
_publ_author_name
'Sema \"Ozt\"urk'
'Mehmet Akkurt'
'Mahmure \"Ust\"un \"Ozg\"ur'
'Ay\,se Er\,ca\(g'
'Frank W. Heinemann'

_publ_section_title
;
 (3<i>E</i>)-3-[(4-Hexylphenyl)imino]1<i>H</i>-indol-2(3<i>H</i>)-one
;
_journal_issue 4
_journal_name_full 'Acta Crystallographica Section E'
_journal_page_first o569
_journal_page_last o571
_journal_paper_doi 10.1107/S1600536803006809
_journal_volume 59
_journal_year 2003
_chemical_formula_iupac 'C20 H22 N2 O'
_chemical_formula_moiety 'C20 H22 N2 O'
_chemical_formula_sum 'C20 H22 N2 O'
_chemical_formula_weight 306.40
_chemical_name_systematic ' ?'
_space_group_IT_number 14
_symmetry_cell_setting monoclinic
_symmetry_space_group_name_Hall '-P 2ybc'
_symmetry_space_group_name_H-M 'P 1 21/c 1'
_atom_sites_solution_hydrogens geom
_atom_sites_solution_primary direct
_atom_sites_solution_secondary difmap
_cell_angle_alpha 90
_cell_angle_beta 99.693(2)
_cell_angle_gamma 90
_cell_formula_units_Z 4
_cell_length_a 17.1506(2)
_cell_length_b 9.6464(2)
_cell_length_c 10.4167(2)
_cell_measurement_reflns_used 155
_cell_measurement_temperature 294(2)
_cell_measurement_theta_max 20.00
_cell_measurement_theta_min 6.00
_cell_volume 1698.75(5)
_computing_cell_refinement 'EVALCCD (Duisenberg, 1998)'
_computing_data_collection 'COLLECT (Nonius, 1999)'
_computing_data_reduction EVALCCD
_computing_molecular_graphics 'ORTEP-3 for Windows (Farrugia, 1997)'
_computing_publication_material 'WinGX  (Farrugia, 1999)'
_computing_structure_refinement 'SHELXL97 (Sheldrick, 1997)'
_computing_structure_solution 'SHELXS97 (Sheldrick, 1997)'
_diffrn_ambient_temperature 294(2)
_diffrn_detector_area_resol_mean 9
_diffrn_measured_fraction_theta_full 0.997
_diffrn_measured_fraction_theta_max 0.997
_diffrn_measurement_device_type 'Nonius KappaCCD'
_diffrn_measurement_method '\f- and \w-scans with 2.0 \% and 120 second per frame'
_diffrn_radiation_monochromator graphite
_diffrn_radiation_source 'fine-focus sealed tube'
_diffrn_radiation_type MoK\a
_diffrn_radiation_wavelength 0.71073
_diffrn_reflns_av_R_equivalents 0.0891
_diffrn_reflns_av_sigmaI/netI 0.0445
_diffrn_reflns_limit_h_max 21
_diffrn_reflns_limit_h_min -21
_diffrn_reflns_limit_k_max 11
_diffrn_reflns_limit_k_min -11
_diffrn_reflns_limit_l_max 12
_diffrn_reflns_limit_l_min -12
_diffrn_reflns_number 30666
_diffrn_reflns_reduction_process ' ?'
_diffrn_reflns_theta_full 25.99
_diffrn_reflns_theta_max 25.99
_diffrn_reflns_theta_min 3.55
_diffrn_standards_decay_% negligible
_diffrn_standards_number 0
_exptl_absorpt_coefficient_mu 0.074
_exptl_absorpt_correction_T_max 0.9963
_exptl_absorpt_correction_T_min 0.9624
_exptl_absorpt_correction_type none
_exptl_crystal_colour orange
_exptl_crystal_density_diffrn 1.198
_exptl_crystal_density_method 'Not Measured'
_exptl_crystal_description plate
_exptl_crystal_F_000 656
_exptl_crystal_size_max 0.52
_exptl_crystal_size_mid 0.31
_exptl_crystal_size_min 0.05
_refine_diff_density_max 0.137
_refine_diff_density_min -0.175
_refine_ls_extinction_method none
_refine_ls_goodness_of_fit_ref 1.046
_refine_ls_hydrogen_treatment refxyz
_refine_ls_matrix_type full
_refine_ls_number_parameters 274
_refine_ls_number_reflns 3326
_refine_ls_number_restraints 0
_refine_ls_restrained_S_all 1.046
_refine_ls_R_factor_all 0.0946
_refine_ls_R_factor_gt 0.0497
_refine_ls_shift/su_max <0.001
_refine_ls_shift/su_mean 0.000
_refine_ls_structure_factor_coef Fsqd
_refine_ls_weighting_details 'calc w = 1/[\s^2^(Fo^2^)+(0.0575P)^2^+0.3745P] where P = (Fo^2^+2Fc^2^)/3'
_refine_ls_weighting_scheme calc
_refine_ls_wR_factor_gt 0.1089
_refine_ls_wR_factor_ref 0.1318
_reflns_number_gt 2121
_reflns_number_total 3326
_reflns_threshold_expression I>2\s(I)
_cod_data_source_file cm6035.cif
_cod_data_source_block I
_cod_depositor_comments
;
The following automatic conversions were performed:
'_symmetry_cell_setting' value 'Monoclinic' changed to 'monoclinic'
according to '/home/saulius/struct/CIF-dictionaries/cif_core.dic'
dictionary named 'cif_core.dic' version 2.4.1 from 2010-06-29.

Automatic conversion script
Id: cif_fix_enum 1527 2010-12-29 10:47:43Z saulius 

The following automatic conversions were performed:

'_symmetry_cell_setting' value 'Monoclinic' changed to 'monoclinic'
according to /home/saulius/struct/CIF-dictionaries/cif_core.dic
dictionary named 'cif_core.dic' version 2.4.1 from 2010-06-29.

Automatic conversion script
Id: cif_fix_values 1715 2011-07-08 13:25:40Z adriana 
;
_cod_original_sg_symbol_H-M 'P 21/c'
_cod_database_code 2201912

loop_
_symmetry_equiv_pos_as_xyz
x,y,z
-x,1/2+y,1/2-z
-x,-y,-z
x,1/2-y,1/2+z

loop_
_atom_site_aniso_label
_atom_site_aniso_U_11
_atom_site_aniso_U_22
_atom_site_aniso_U_33
_atom_site_aniso_U_12
_atom_site_aniso_U_13
_atom_site_aniso_U_23
O1 0.0568(9) 0.0638(10) 0.0562(10) 0.0018(7) -0.0170(8) 0.0027(8)
N1 0.0405(9) 0.0429(10) 0.0534(11) 0.0068(7) -0.0008(8) 0.0087(8)
N2 0.0433(9) 0.0434(10) 0.0502(10) 0.0000(8) -0.0062(8) -0.0018(8)
C1 0.0363(10) 0.0447(12) 0.0480(12) -0.0055(8) -0.0005(9) 0.0080(10)
C2 0.0343(9) 0.0394(11) 0.0444(11) -0.0031(8) 0.0013(8) 0.0051(9)
C3 0.0338(9) 0.0385(10) 0.0420(11) -0.0022(8) 0.0034(8) 0.0047(9)
C4 0.0360(10) 0.0411(11) 0.0455(12) -0.0015(8) 0.0057(9) 0.0081(9)
C5 0.0540(13) 0.0432(12) 0.0595(14) 0.0053(10) 0.0116(11) 0.0007(11)
C6 0.0568(13) 0.0522(13) 0.0527(13) -0.0004(10) 0.0093(11) -0.0069(11)
C7 0.0520(12) 0.0553(13) 0.0448(13) -0.0008(10) 0.0016(10) -0.0005(10)
C8 0.0412(11) 0.0474(12) 0.0468(12) 0.0012(9) -0.0002(10) 0.0027(10)
C9 0.0443(11) 0.0331(10) 0.0451(12) 0.0010(8) -0.0061(9) -0.0059(9)
C10 0.0500(12) 0.0446(12) 0.0614(14) -0.0011(10) 0.0015(10) 0.0087(10)
C11 0.0432(12) 0.0519(12) 0.0657(15) 0.0023(10) 0.0042(11) 0.0055(11)
C12 0.0499(12) 0.0347(10) 0.0516(12) 0.0028(9) -0.0037(10) -0.0055(9)
C13 0.0559(13) 0.0423(12) 0.0499(13) -0.0044(10) -0.0026(10) 0.0045(10)
C14 0.0451(12) 0.0522(13) 0.0508(13) -0.0046(10) -0.0013(10) 0.0023(10)
C15 0.0570(13) 0.0448(12) 0.0677(16) 0.0117(10) -0.0044(12) 0.0005(12)
C16 0.0582(14) 0.0485(13) 0.0741(17) 0.0082(11) -0.0130(12) -0.0014(12)
C17 0.0513(13) 0.0580(14) 0.0708(17) 0.0096(11) -0.0024(12) 0.0028(13)
C18 0.0591(15) 0.0583(15) 0.0820(19) 0.0005(12) -0.0107(13) 0.0087(14)
C19 0.0537(14) 0.0826(19) 0.082(2) 0.0088(13) -0.0047(14) 0.0044(16)
C20 0.0630(17) 0.097(2) 0.075(2) 0.0033(15) -0.0093(14) 0.0049(17)

loop_
_atom_site_label
_atom_site_fract_x
_atom_site_fract_y
_atom_site_fract_z
_atom_site_U_iso_or_equiv
_atom_site_thermal_displace_type
_atom_site_calc_flag
_atom_site_refinement_flags
_atom_site_occupancy
_atom_site_type_symbol
O1 -0.00779(9) 0.45436(15) -0.33365(15) 0.0620(6) Uani . . 1.000 O
N1 0.01978(9) 0.61028(17) -0.16356(17) 0.0466(6) Uani . . 1.000 N
N2 0.11124(9) 0.28834(16) -0.18012(16) 0.0473(6) Uani . . 1.000 N
C1 0.02712(11) 0.4898(2) -0.2277(2) 0.0439(7) Uani . . 1.000 C
C2 0.09157(10) 0.40710(19) -0.14094(18) 0.0400(6) Uani . . 1.000 C
C3 0.11827(10) 0.49415(18) -0.02711(18) 0.0384(6) Uani . . 1.000 C
C4 0.07286(10) 0.61641(19) -0.04482(19) 0.0410(6) Uani . . 1.000 C
C5 0.08244(13) 0.7210(2) 0.0463(2) 0.0520(8) Uani . . 1.000 C
C6 0.13775(13) 0.7005(2) 0.1585(2) 0.0539(8) Uani . . 1.000 C
C7 0.18189(13) 0.5795(2) 0.1796(2) 0.0515(7) Uani . . 1.000 C
C8 0.17223(11) 0.4752(2) 0.0866(2) 0.0460(7) Uani . . 1.000 C
C9 0.17748(11) 0.21715(18) -0.10721(18) 0.0424(6) Uani . . 1.000 C
C10 0.25233(12) 0.2453(2) -0.1352(2) 0.0529(7) Uani . . 1.000 C
C11 0.31742(13) 0.1745(2) -0.0713(2) 0.0542(8) Uani . . 1.000 C
C12 0.31026(12) 0.07424(19) 0.0215(2) 0.0468(7) Uani . . 1.000 C
C13 0.23480(12) 0.0461(2) 0.0461(2) 0.0507(7) Uani . . 1.000 C
C14 0.16877(12) 0.1156(2) -0.0174(2) 0.0504(7) Uani . . 1.000 C
C15 0.38268(14) 0.0019(2) 0.0943(3) 0.0582(8) Uani . . 1.000 C
C16 0.43551(14) 0.0953(2) 0.1882(3) 0.0631(9) Uani . . 1.000 C
C17 0.50672(14) 0.0243(3) 0.2667(3) 0.0615(9) Uani . . 1.000 C
C18 0.55691(15) 0.1160(3) 0.3641(3) 0.0691(9) Uani . . 1.000 C
C19 0.62297(16) 0.0458(3) 0.4525(3) 0.0746(10) Uani . . 1.000 C
C20 0.67233(18) 0.1385(4) 0.5500(3) 0.0807(11) Uani . . 1.000 C
H1 -0.0165(15) 0.672(3) -0.193(2) 0.0800 Uiso . . 1.000 H
H5 0.0509(14) 0.804(3) 0.034(2) 0.0800 Uiso . . 1.000 H
H6 0.1463(14) 0.775(3) 0.226(2) 0.0800 Uiso . . 1.000 H
H7 0.2209(14) 0.568(2) 0.262(2) 0.0800 Uiso . . 1.000 H
H8 0.2037(14) 0.393(3) 0.102(2) 0.0800 Uiso . . 1.000 H
H10 0.2591(14) 0.312(3) -0.198(2) 0.0800 Uiso . . 1.000 H
H11 0.3712(15) 0.194(2) -0.096(2) 0.0800 Uiso . . 1.000 H
H13 0.2271(14) -0.023(3) 0.110(2) 0.0800 Uiso . . 1.000 H
H14 0.1163(15) 0.095(2) -0.002(2) 0.0800 Uiso . . 1.000 H
H15A 0.3649(14) -0.075(3) 0.143(2) 0.0800 Uiso . . 1.000 H
H15B 0.4138(14) -0.040(3) 0.030(2) 0.0800 Uiso . . 1.000 H
H16A 0.4542(14) 0.171(3) 0.141(2) 0.0800 Uiso . . 1.000 H
H16B 0.4028(14) 0.139(3) 0.250(2) 0.0800 Uiso . . 1.000 H
H17A 0.4876(14) -0.054(3) 0.314(2) 0.0800 Uiso . . 1.000 H
H17B 0.5355(15) -0.025(3) 0.213(3) 0.0800 Uiso . . 1.000 H
H18A 0.5811(14) 0.185(3) 0.310(2) 0.0800 Uiso . . 1.000 H
H18B 0.5261(15) 0.166(3) 0.413(2) 0.0800 Uiso . . 1.000 H
H19A 0.6549(15) -0.004(3) 0.400(2) 0.0800 Uiso . . 1.000 H
H19B 0.5964(14) -0.031(3) 0.496(2) 0.0800 Uiso . . 1.000 H
H20A 0.6414(15) 0.189(3) 0.602(2) 0.0800 Uiso . . 1.000 H
H20B 0.7142(15) 0.084(3) 0.613(2) 0.0800 Uiso . . 1.000 H
H20C 0.7006(14) 0.211(3) 0.500(2) 0.0800 Uiso . . 1.000 H

loop_
_atom_type_symbol
_atom_type_description
_atom_type_scat_dispersion_real
_atom_type_scat_dispersion_imag
_atom_type_scat_source
O O 0.0106 0.0060 'International Tables Vol C Tables 4.2.6.8 and 6.1.1.4'
N N 0.0061 0.0033 'International Tables Vol C Tables 4.2.6.8 and 6.1.1.4'
H H 0.0000 0.0000 'International Tables Vol C Tables 4.2.6.8 and 6.1.1.4'
C C 0.0033 0.0016 'International Tables Vol C Tables 4.2.6.8 and 6.1.1.4'

loop_
_geom_angle_atom_site_label_1
_geom_angle_atom_site_label_2
_geom_angle_atom_site_label_3
_geom_angle
_geom_angle_publ_flag
C1 N1 C4 111.63(16) yes
C2 N2 C9 119.23(16) yes
C1 N1 H1 121.8(16) no
C4 N1 H1 126.4(15) no
N1 C1 C2 105.88(16) yes
O1 C1 C2 125.99(18) yes
O1 C1 N1 128.10(19) yes
N2 C2 C3 135.16(17) yes
C1 C2 C3 106.03(15) no
N2 C2 C1 118.78(17) yes
C4 C3 C8 119.80(17) no
C2 C3 C4 106.50(16) no
C2 C3 C8 133.60(17) no
C3 C4 C5 121.64(18) no
N1 C4 C3 109.96(16) yes
N1 C4 C5 128.40(17) yes
C4 C5 C6 117.46(18) no
C5 C6 C7 121.97(19) no
C6 C7 C8 120.09(19) no
C3 C8 C7 119.00(18) no
C10 C9 C14 119.34(18) no
N2 C9 C14 122.24(17) yes
N2 C9 C10 118.26(16) yes
C9 C10 C11 120.17(18) no
C10 C11 C12 121.4(2) no
C13 C12 C15 121.99(19) no
C11 C12 C13 117.37(19) no
C11 C12 C15 120.63(19) no
C12 C13 C14 122.02(19) no
C9 C14 C13 119.63(19) no
C12 C15 C16 113.65(17) no
C15 C16 C17 114.86(19) yes
C16 C17 C18 114.6(2) yes
C17 C18 C19 115.9(2) yes
C18 C19 C20 115.4(3) yes
C4 C5 H5 121.3(13) no
C6 C5 H5 121.3(13) no
C5 C6 H6 119.2(14) no
C7 C6 H6 118.8(14) no
C6 C7 H7 119.8(12) no
C8 C7 H7 120.1(12) no
C3 C8 H8 121.9(13) no
C7 C8 H8 119.1(14) no
C9 C10 H10 120.5(15) no
C11 C10 H10 119.4(15) no
C10 C11 H11 118.8(12) no
C12 C11 H11 119.7(12) no
C12 C13 H13 120.1(15) no
C14 C13 H13 117.9(15) no
C9 C14 H14 118.1(12) no
C13 C14 H14 122.3(12) no
C12 C15 H15A 108.0(14) no
C12 C15 H15B 109.5(13) no
C16 C15 H15A 108.8(13) no
C16 C15 H15B 110.0(14) no
H15A C15 H15B 107(2) no
C15 C16 H16A 109.6(14) no
C15 C16 H16B 108.8(14) no
C17 C16 H16A 108.1(14) no
C17 C16 H16B 109.1(13) no
H16A C16 H16B 106(2) no
C16 C17 H17A 108.1(14) no
C16 C17 H17B 111.5(18) no
C18 C17 H17A 108.3(13) no
C18 C17 H17B 113.8(17) no
H17A C17 H17B 99(2) no
C17 C18 H18A 104.8(13) no
C17 C18 H18B 111.2(16) no
C19 C18 H18A 107.7(14) no
C19 C18 H18B 109.8(14) no
H18A C18 H18B 107(2) no
C18 C19 H19A 108.6(14) no
C18 C19 H19B 104.7(14) no
C20 C19 H19A 111.7(15) no
C20 C19 H19B 112.1(13) no
H19A C19 H19B 103(2) no
C19 C20 H20A 112.6(16) no
C19 C20 H20B 112.3(16) no
C19 C20 H20C 108.6(13) no
H20A C20 H20B 107.1(19) no
H20A C20 H20C 107(2) no
H20B C20 H20C 109(2) no

loop_
_geom_bond_atom_site_label_1
_geom_bond_atom_site_label_2
_geom_bond_site_symmetry_1
_geom_bond_site_symmetry_2
_geom_bond_distance
_geom_bond_publ_flag
O1 C1 . . 1.213(3) yes
N1 C1 . . 1.357(3) yes
N1 C4 . . 1.408(3) yes
N2 C2 . . 1.280(2) yes
N2 C9 . . 1.431(2) yes
N1 H1 . . 0.88(3) no
C1 C2 . . 1.529(3) no
C2 C3 . . 1.462(3) no
C3 C8 . . 1.387(3) no
C3 C4 . . 1.408(3) no
C4 C5 . . 1.376(3) no
C5 C6 . . 1.390(3) no
C6 C7 . . 1.388(3) no
C7 C8 . . 1.387(3) no
C9 C10 . . 1.390(3) no
C9 C14 . . 1.380(3) no
C10 C11 . . 1.380(3) no
C11 C12 . . 1.387(3) no
C12 C13 . . 1.388(3) no
C12 C15 . . 1.512(3) no
C13 C14 . . 1.385(3) no
C15 C16 . . 1.514(4) no
C16 C17 . . 1.514(4) no
C17 C18 . . 1.503(4) no
C18 C19 . . 1.496(4) no
C19 C20 . . 1.503(4) no
C5 H5 . . 0.96(3) no
C6 H6 . . 1.00(3) no
C7 H7 . . 1.00(2) no
C8 H8 . . 0.96(3) no
C10 H10 . . 0.94(3) no
C11 H11 . . 1.02(3) no
C13 H13 . . 0.97(2) no
C14 H14 . . 0.96(3) no
C15 H15A . . 0.98(3) no
C15 H15B . . 1.01(2) no
C16 H16A . . 0.96(3) no
C16 H16B . . 1.01(2) no
C17 H17A . . 0.99(3) no
C17 H17B . . 0.94(3) no
C18 H18A . . 1.01(3) no
C18 H18B . . 0.93(3) no
C19 H19A . . 0.96(3) no
C19 H19B . . 1.02(3) no
C20 H20A . . 0.95(3) no
C20 H20B . . 1.03(3) no
C20 H20C . . 1.04(3) no

loop_
_geom_contact_atom_site_label_1
_geom_contact_atom_site_label_2
_geom_contact_distance
_geom_contact_site_symmetry_2
_geom_contact_publ_flag
O1 N2 2.862(2) . no
O1 C5 3.265(3) 2_544 no
O1 C14 3.318(3) 2_554 no
O1 H1 2.76(3) 2_544 no
O1 H5 2.55(2) 2_544 no
O1 H14 2.68(2) 2_554 no
N1 N2 3.069(2) 2_554 no
N2 O1 2.862(2) . no
N2 N1 3.069(2) 2_544 no
N1 H6 2.85(2) 4_564 no
N2 H1 2.22(2) 2_544 no
C1 C5 3.526(3) 3_565 no
C1 C6 3.546(3) 3_565 no
C2 C5 3.521(3) 3_565 no
C4 C4 3.598(3) 3_565 no
C5 C2 3.521(3) 3_565 no
C5 O1 3.265(3) 2_554 no
C5 C1 3.526(3) 3_565 no
C6 C1 3.546(3) 3_565 no
C8 C20 3.590(4) 2_655 no
C8 C9 3.216(3) . no
C9 C8 3.216(3) . no
C14 O1 3.318(3) 2_544 no
C20 C8 3.590(4) 2_645 no
C2 H1 3.01(3) 2_544 no
C4 H6 3.07(2) 4_564 no
C8 H19A 2.95(3) 2_655 no
C9 H8 2.74(2) . no
C10 H8 3.03(2) 4_554 no
C10 H8 3.09(2) . no
C11 H16A 2.94(2) . no
C13 H10 2.96(2) 4_555 no
C14 H8 2.97(3) . no
H1 O1 2.76(3) 2_554 no
H1 N2 2.22(3) 2_554 no
H1 C2 3.01(3) 2_554 no
H5 O1 2.55(2) 2_554 no
H6 N1 2.85(2) 4_565 no
H6 C4 3.07(2) 4_565 no
H8 C9 2.74(2) . no
H8 C10 3.09(2) . no
H8 C14 2.97(3) . no
H8 C10 3.03(2) 4_555 no
H10 C13 2.96(2) 4_554 no
H11 H16B 2.40(3) 4_554 no
H13 H15A 2.38(3) . no
H14 O1 2.68(2) 2_544 no
H15A H13 2.38(3) . no
H15A H17A 2.53(3) . no
H15A H18A 2.51(4) 2_645 no
H15B H17B 2.58(4) . no
H16A C11 2.94(2) . no
H16A H18A 2.56(3) . no
H16B H18B 2.49(3) . no
H16B H11 2.40(3) 4_555 no
H17A H15A 2.53(3) . no
H17A H19B 2.44(3) . no
H17B H15B 2.58(4) . no
H17B H19A 2.59(4) . no
H18A H16A 2.56(3) . no
H18A H15A 2.51(4) 2_655 no
H18B H16B 2.49(3) . no
H18B H20A 2.55(3) . no
H19A H17B 2.59(4) . no
H19A C8 2.95(3) 2_645 no
H19B H17A 2.44(3) . no
H20A H18B 2.55(3) . no

loop_
_geom_hbond_atom_site_label_D
_geom_hbond_atom_site_label_H
_geom_hbond_atom_site_label_A
_geom_hbond_site_symmetry_A
_geom_hbond_distance_DH
_geom_hbond_distance_HA
_geom_hbond_distance_DA
_geom_hbond_angle_DHA
_geom_hbond_publ_flag
N1 H1 N2 2_554 0.88(3) 2.22(3) 3.069(2) 163(2) yes
C5 H5 O1 2_554 0.96(3) 2.55(2) 3.265(3) 131.4(16) yes

loop_
_geom_torsion_atom_site_label_1
_geom_torsion_atom_site_label_2
_geom_torsion_atom_site_label_3
_geom_torsion_atom_site_label_4
_geom_torsion
_geom_torsion_publ_flag
C4 N1 C1 O1 -177.4(2) no
C4 N1 C1 C2 0.6(2) no
C1 N1 C4 C3 -0.2(2) no
C1 N1 C4 C5 -179.7(2) no
C9 N2 C2 C1 172.88(16) no
C9 N2 C2 C3 -4.7(3) no
C2 N2 C9 C10 -87.2(2) no
C2 N2 C9 C14 97.3(2) no
O1 C1 C2 C3 177.31(19) no
N1 C1 C2 N2 -178.96(17) no
N1 C1 C2 C3 -0.7(2) no
O1 C1 C2 N2 -0.9(3) no
C1 C2 C3 C8 176.9(2) no
C1 C2 C3 C4 0.61(19) no
N2 C2 C3 C4 178.4(2) no
N2 C2 C3 C8 -5.3(4) no
C2 C3 C4 C5 179.23(18) no
C8 C3 C4 N1 -177.19(17) no
C8 C3 C4 C5 2.3(3) no
C2 C3 C8 C7 -177.6(2) no
C2 C3 C4 N1 -0.3(2) no
C4 C3 C8 C7 -1.7(3) no
N1 C4 C5 C6 178.12(19) no
C3 C4 C5 C6 -1.3(3) no
C4 C5 C6 C7 -0.3(3) no
C5 C6 C7 C8 0.8(3) no
C6 C7 C8 C3 0.2(3) no
N2 C9 C10 C11 -177.12(17) no
C10 C9 C14 C13 1.8(3) no
C14 C9 C10 C11 -1.6(3) no
N2 C9 C14 C13 177.20(18) no
C9 C10 C11 C12 0.1(3) no
C10 C11 C12 C15 -177.5(2) no
C10 C11 C12 C13 1.1(3) no
C11 C12 C13 C14 -0.8(3) no
C15 C12 C13 C14 177.8(2) no
C11 C12 C15 C16 69.0(3) no
C13 C12 C15 C16 -109.6(2) no
C12 C13 C14 C9 -0.6(3) no
C12 C15 C16 C17 177.5(2) no
C15 C16 C17 C18 -177.3(2) no
C16 C17 C18 C19 174.0(2) no
C17 C18 C19 C20 -179.6(2) no

loop_
_cod_related_entry_id
_cod_related_entry_database
_cod_related_entry_code
1 ChemSpider 21131870
